data_1005033
loop_
_publ_author_name
'Gordon, R A'
'DiSalvo, F J'

_publ_section_title
;
Crystal structure and magnetic susceptibility of Ce8 Pd24 Sb
;
_journal_coden_ASTM ZNBSEN
_journal_name_full
;
Zeitschrift fuer Naturforschung, Teil B. Anorganische Chemie,
Organische Chemie (42,1987-)
;
_journal_page_first 52
_journal_page_last 56
_journal_volume 51
_journal_year 1996
_chemical_formula_structural 'Ce8 Pd24 Sb'
_chemical_formula_sum 'Ce8 Pd24 Sb'
_chemical_name_systematic 'Cerium palladium antimonide (8/24/1)'
_space_group_IT_number 221
_symmetry_cell_setting cubic
_symmetry_Int_Tables_number 221
_symmetry_space_group_name_Hall '-P 4 2 3'
_symmetry_space_group_name_H-M 'P m -3 m'
_cell_angle_alpha 90
_cell_angle_beta 90
_cell_angle_gamma 90
_cell_formula_units_Z 1
_cell_length_a 8.461(1)
_cell_length_b 8.461(1)
_cell_length_c 8.461(1)
_cell_volume 605.7
_refine_ls_R_factor_all 0.022
_cod_database_code 1005033

loop_
_symmetry_equiv_pos_as_xyz
x,y,z
y,z,x
z,x,y
x,z,y
y,x,z
z,y,x
x,-y,-z
y,-z,-x
z,-x,-y
x,-z,-y
y,-x,-z
z,-y,-x
-x,y,-z
-y,z,-x
-z,x,-y
-x,z,-y
-y,x,-z
-z,y,-x
-x,-y,z
-y,-z,x
-z,-x,y
-x,-z,y
-y,-x,z
-z,-y,x
-x,-y,-z
-y,-z,-x
-z,-x,-y
-x,-z,-y
-y,-x,-z
-z,-y,-x
-x,y,z
-y,z,x
-z,x,y
-x,z,y
-y,x,z
-z,y,x
x,-y,z
y,-z,x
z,-x,y
x,-z,y
y,-x,z
z,-y,x
x,y,-z
y,z,-x
z,x,-y
x,z,-y
y,x,-z
z,y,-x

loop_
_atom_site_label
_atom_site_type_symbol
_atom_site_symmetry_multiplicity
_atom_site_Wyckoff_symbol
_atom_site_fract_x
_atom_site_fract_y
_atom_site_fract_z
_atom_site_occupancy
_atom_site_attached_hydrogens
_atom_site_calc_flag
Ce1 Ce0 8 g 0.25140(3) 0.25140(3) 0.25140(3) 1. 0 d
Pd1 Pd0 6 f 0.25552(8) 0.5 0.5 1. 0 d
Pd2 Pd0 6 e 0.31118(11) 0. 0. 1. 0 d
Pd3 Pd0 12 h 0.26675(7) 0.5 0. 1. 0 d
Sb1 Sb0 1 a 0. 0. 0. 1. 0 d

loop_
_atom_type_symbol
_atom_type_oxidation_number
Ce0 0.000
Pd0 0.000
Sb0 0.000
